data_4332996
loop_
_publ_author_name
'Sun, Jinyu'
'Zhou, Yaming'
'Fang, Qianrong'
'Chen, Zhenxia'
'Weng, Linhong'
'Zhu, Guangshan'
'Qiu, Shilun'
'Zhao, Dongyuan'

_publ_section_title
;
 Construction of 3D Layer-Pillared Homoligand Coordination Polymers from a
 2D Layered Precursor
;
_journal_issue 21
_journal_name_full 'Inorganic Chemistry'
_journal_page_first 8677
_journal_page_last 8684
_journal_paper_doi 10.1021/ic0612303
_journal_volume 45
_journal_year 2006
_chemical_formula_moiety 'C18 H22 N2 O9 Zn1.50'
_chemical_formula_sum 'C18 H22 N2 O9 Zn1.5'
_chemical_formula_weight 508.43
_chemical_name_systematic
; 
 ? 
;
_space_group_IT_number 14
_symmetry_cell_setting monoclinic
_symmetry_space_group_name_Hall '-P 2ybc'
_symmetry_space_group_name_H-M 'P 1 21/c 1'
_atom_sites_solution_hydrogens geom
_atom_sites_solution_primary direct
_atom_sites_solution_secondary difmap
_audit_creation_method SHELXL-97
_cell_angle_alpha 90.00
_cell_angle_beta 106.892(4)
_cell_angle_gamma 90.00
_cell_formula_units_Z 4
_cell_length_a 13.045(5)
_cell_length_b 9.655(3)
_cell_length_c 18.462(6)
_cell_measurement_temperature 293(2)
_cell_measurement_theta_max 26.51
_cell_measurement_theta_min 1.63
_cell_volume 2225.0(13)
_computing_cell_refinement 'Bruker SMART'
_computing_data_collection 'Bruker SMART'
_computing_data_reduction 'Bruker SHELXTL'
_computing_molecular_graphics 'Bruker SHELXTL'
_computing_publication_material 'Bruker SHELXTL'
_computing_structure_refinement 'SHELXL-97 (Sheldrick, 1997)'
_computing_structure_solution 'SHELXS-97 (Sheldrick, 1990)'
_diffrn_ambient_temperature 293(2)
_diffrn_measured_fraction_theta_full 1.000
_diffrn_measured_fraction_theta_max 1.000
_diffrn_measurement_device_type 'CCD area detector'
_diffrn_measurement_method 'phi and omega scans'
_diffrn_radiation_monochromator graphite
_diffrn_radiation_source 'fine-focus sealed tube'
_diffrn_radiation_type MoK\a
_diffrn_radiation_wavelength 0.71073
_diffrn_reflns_av_R_equivalents 0.0373
_diffrn_reflns_av_sigmaI/netI 0.0370
_diffrn_reflns_limit_h_max 16
_diffrn_reflns_limit_h_min -14
_diffrn_reflns_limit_k_max 12
_diffrn_reflns_limit_k_min -7
_diffrn_reflns_limit_l_max 23
_diffrn_reflns_limit_l_min -20
_diffrn_reflns_number 10275
_diffrn_reflns_theta_full 26.51
_diffrn_reflns_theta_max 26.51
_diffrn_reflns_theta_min 1.63
_exptl_absorpt_coefficient_mu 1.680
_exptl_absorpt_correction_type none
_exptl_crystal_colour colorless
_exptl_crystal_density_diffrn 1.518
_exptl_crystal_density_method 'not measured'
_exptl_crystal_description block
_exptl_crystal_F_000 1044
_exptl_crystal_size_max 0.2
_exptl_crystal_size_mid 0.12
_exptl_crystal_size_min 0.1
_refine_diff_density_max 0.453
_refine_diff_density_min -0.386
_refine_diff_density_rms 0.073
_refine_ls_extinction_method none
_refine_ls_goodness_of_fit_ref 1.033
_refine_ls_hydrogen_treatment mixed
_refine_ls_matrix_type full
_refine_ls_number_parameters 293
_refine_ls_number_reflns 4612
_refine_ls_number_restraints 0
_refine_ls_restrained_S_all 1.033
_refine_ls_R_factor_all 0.0456
_refine_ls_R_factor_gt 0.0344
_refine_ls_shift/su_max 0.001
_refine_ls_shift/su_mean 0.000
_refine_ls_structure_factor_coef Fsqd
_refine_ls_weighting_details 'calc w=1/[\s^2^(Fo^2^)+(0.0500P)^2^+0.7398P] where P=(Fo^2^+2Fc^2^)/3'
_refine_ls_weighting_scheme calc
_refine_ls_wR_factor_gt 0.0853
_refine_ls_wR_factor_ref 0.0915
_reflns_number_gt 3815
_reflns_number_total 4612
_reflns_threshold_expression >2sigma(I)
_cod_data_source_file ic0612303sup1.cif
_cod_data_source_block f10522a
_cod_depositor_comments
;
The following automatic conversions were performed:

'_symmetry_cell_setting' value 'Monoclinic' changed to 'monoclinic'
according to /home/saulius/struct/CIF-dictionaries/cif_core.dic
dictionary named 'cif_core.dic' version 2.4.2 from 2011-04-26.

Automatic conversion script
Id: cif_fix_values 1891 2012-01-12 08:04:46Z andrius 
;
_cod_original_sg_symbol_H-M P2(1)/c
_cod_original_formula_sum 'C18 H22 N2 O9 Zn1.50'
_cod_database_code 4332996

loop_
_symmetry_equiv_pos_as_xyz
'x, y, z'
'-x, y+1/2, -z+1/2'
'-x, -y, -z'
'x, -y-1/2, z-1/2'

loop_
_atom_site_label
_atom_site_type_symbol
_atom_site_fract_x
_atom_site_fract_y
_atom_site_fract_z
_atom_site_U_iso_or_equiv
_atom_site_adp_type
_atom_site_occupancy
_atom_site_symmetry_multiplicity
_atom_site_calc_flag
_atom_site_refinement_flags
Zn1 Zn 0.25781(2) 0.54356(3) 0.048316(15) 0.02537(10) Uani 1 1 d .
Zn2 Zn 0.0000 0.5000 0.0000 0.02425(11) Uani 1 2 d S
O1 O 0.08369(15) 0.3638(2) 0.07916(10) 0.0357(4) Uani 1 1 d .
O2 O 0.25245(15) 0.4275(2) 0.13458(10) 0.0385(5) Uani 1 1 d .
O3 O 0.06891(16) 0.0617(2) 0.41741(10) 0.0390(5) Uani 1 1 d .
O4 O 0.24782(15) 0.0607(2) 0.45674(10) 0.0382(5) Uani 1 1 d .
O5 O 0.12607(14) 0.65678(18) 0.04104(10) 0.0313(4) Uani 1 1 d .
O6 O 0.22136(18) 0.7789(2) -0.01674(15) 0.0557(6) Uani 1 1 d .
O7 O 0.40263(18) 0.6119(3) 0.09157(16) 0.0515(6) Uani 1 1 d .
H7W1 H 0.430(3) 0.652(5) 0.067(2) 0.069(14) Uiso 1 1 d .
H7W2 H 0.454(4) 0.563(5) 0.124(3) 0.088(15) Uiso 1 1 d .
C1 C 0.1666(2) 0.3661(3) 0.13360(14) 0.0293(5) Uani 1 1 d .
C2 C 0.1660(2) 0.2904(3) 0.20465(14) 0.0302(6) Uani 1 1 d .
C3 C 0.2581(2) 0.2810(3) 0.26486(15) 0.0392(7) Uani 1 1 d .
H3A H 0.3218 0.3184 0.2607 0.047 Uiso 1 1 calc R
C4 C 0.2559(2) 0.2162(3) 0.33139(15) 0.0395(7) Uani 1 1 d .
H4A H 0.3181 0.2109 0.3718 0.047 Uiso 1 1 calc R
C5 C 0.1620(2) 0.1595(3) 0.33790(14) 0.0316(6) Uani 1 1 d .
C6 C 0.0696(2) 0.1666(3) 0.27710(16) 0.0449(8) Uani 1 1 d .
H6A H 0.0062 0.1278 0.2810 0.054 Uiso 1 1 calc R
C7 C 0.0718(2) 0.2313(4) 0.21072(16) 0.0431(7) Uani 1 1 d .
H7B H 0.0100 0.2353 0.1700 0.052 Uiso 1 1 calc R
C8 C 0.1582(2) 0.0886(3) 0.40959(14) 0.0319(6) Uani 1 1 d .
C9 C 0.1435(2) 0.7696(3) 0.00780(15) 0.0347(6) Uani 1 1 d .
C10 C 0.0678(2) 0.8878(3) 0.00336(15) 0.0310(6) Uani 1 1 d .
C11 C -0.0036(2) 0.8875(3) 0.04584(16) 0.0369(6) Uani 1 1 d .
H11A H -0.0058 0.8125 0.0770 0.044 Uiso 1 1 calc R
C12 C 0.0723(2) 1.0010(3) -0.04218(17) 0.0383(6) Uani 1 1 d .
H12A H 0.1211 1.0021 -0.0702 0.046 Uiso 1 1 calc R
N1 N 0.7024(2) 0.3482(4) 0.22096(17) 0.0687(9) Uani 1 1 d .
O8 O 0.5462(2) 0.4629(4) 0.18930(18) 0.0845(10) Uani 1 1 d .
C13 C 0.6227(3) 0.4144(4) 0.1739(2) 0.0608(9) Uani 1 1 d .
H13 H 0.629(3) 0.420(4) 0.124(2) 0.077(13) Uiso 1 1 d .
C14 C 0.7064(5) 0.3357(10) 0.2997(3) 0.183(4) Uani 1 1 d .
H14A H 0.6422 0.3738 0.3071 0.274 Uiso 1 1 calc R
H14B H 0.7674 0.3852 0.3304 0.274 Uiso 1 1 calc R
H14C H 0.7122 0.2397 0.3140 0.274 Uiso 1 1 calc R
C15 C 0.7923(4) 0.2952(6) 0.1995(3) 0.0952(16) Uani 1 1 d .
H15A H 0.7811 0.3101 0.1464 0.143 Uiso 1 1 calc R
H15B H 0.7997 0.1978 0.2102 0.143 Uiso 1 1 calc R
H15C H 0.8563 0.3422 0.2277 0.143 Uiso 1 1 calc R
N2 N 0.4803(3) 0.1145(4) 0.0816(2) 0.0818(11) Uani 1 1 d .
O9 O 0.4957(3) 0.2348(4) -0.0188(2) 0.1083(13) Uani 1 1 d .
C16 C 0.5344(4) 0.1672(5) 0.0361(3) 0.0810(13) Uani 1 1 d .
H16 H 0.623(5) 0.135(7) 0.060(3) 0.15(2) Uiso 1 1 d .
C17 C 0.3717(5) 0.1416(7) 0.0687(4) 0.137(3) Uani 1 1 d .
H17A H 0.3464 0.1983 0.0243 0.205 Uiso 1 1 calc R
H17B H 0.3610 0.1893 0.1115 0.205 Uiso 1 1 calc R
H17C H 0.3327 0.0559 0.0613 0.205 Uiso 1 1 calc R
C18 C 0.5356(6) 0.0313(7) 0.1449(4) 0.128(2) Uani 1 1 d .
H18A H 0.6094 0.0224 0.1461 0.192 Uiso 1 1 calc R
H18B H 0.5033 -0.0588 0.1404 0.192 Uiso 1 1 calc R
H18C H 0.5314 0.0744 0.1908 0.192 Uiso 1 1 calc R

loop_
_atom_site_aniso_label
_atom_site_aniso_U_11
_atom_site_aniso_U_22
_atom_site_aniso_U_33
_atom_site_aniso_U_23
_atom_site_aniso_U_13
_atom_site_aniso_U_12
Zn1 0.02694(17) 0.02713(17) 0.02242(15) 0.00079(11) 0.00774(12) 0.00206(11)
Zn2 0.0258(2) 0.0275(2) 0.0201(2) 0.00239(15) 0.00762(16) 0.00550(15)
O1 0.0410(11) 0.0339(10) 0.0269(9) 0.0094(8) 0.0012(8) 0.0014(8)
O2 0.0351(11) 0.0486(12) 0.0322(10) 0.0168(9) 0.0104(8) 0.0010(9)
O3 0.0407(12) 0.0495(13) 0.0314(10) 0.0088(8) 0.0178(9) -0.0024(9)
O4 0.0373(11) 0.0478(13) 0.0293(10) 0.0106(8) 0.0095(9) -0.0025(9)
O5 0.0356(10) 0.0222(9) 0.0327(9) 0.0018(7) 0.0042(8) 0.0054(7)
O6 0.0479(13) 0.0413(13) 0.0884(17) 0.0104(12) 0.0362(13) 0.0133(10)
O7 0.0309(12) 0.0575(16) 0.0592(15) 0.0177(12) 0.0020(11) -0.0075(10)
C1 0.0359(15) 0.0268(13) 0.0265(13) 0.0044(10) 0.0113(11) 0.0063(11)
C2 0.0306(14) 0.0362(14) 0.0237(12) 0.0068(10) 0.0078(10) 0.0038(11)
C3 0.0306(15) 0.0542(18) 0.0317(14) 0.0146(13) 0.0075(12) -0.0065(12)
C4 0.0339(15) 0.0541(19) 0.0267(13) 0.0127(12) 0.0029(11) -0.0047(13)
C5 0.0326(14) 0.0359(15) 0.0278(13) 0.0065(11) 0.0110(11) 0.0007(11)
C6 0.0320(15) 0.065(2) 0.0376(16) 0.0145(14) 0.0100(13) -0.0090(14)
C7 0.0298(15) 0.066(2) 0.0304(14) 0.0132(13) 0.0030(12) -0.0033(13)
C8 0.0415(16) 0.0298(13) 0.0254(13) 0.0020(10) 0.0114(12) -0.0024(11)
C9 0.0360(15) 0.0274(14) 0.0359(14) -0.0032(11) 0.0028(12) 0.0037(11)
C10 0.0322(14) 0.0204(13) 0.0386(14) -0.0005(10) 0.0071(12) 0.0018(10)
C11 0.0451(16) 0.0257(14) 0.0434(15) 0.0054(11) 0.0183(13) 0.0040(11)
C12 0.0433(17) 0.0289(14) 0.0487(17) 0.0028(12) 0.0227(14) 0.0044(12)
N1 0.0563(19) 0.096(3) 0.0543(18) 0.0248(17) 0.0176(15) 0.0250(18)
O8 0.0539(17) 0.115(3) 0.080(2) 0.0364(18) 0.0125(15) 0.0266(16)
C13 0.056(2) 0.069(3) 0.055(2) 0.0151(19) 0.0129(18) -0.0014(19)
C14 0.159(6) 0.329(12) 0.067(3) 0.084(5) 0.043(4) 0.142(7)
C15 0.079(3) 0.104(4) 0.111(4) 0.017(3) 0.041(3) 0.028(3)
N2 0.096(3) 0.069(2) 0.092(3) 0.020(2) 0.045(2) 0.014(2)
O9 0.074(2) 0.128(3) 0.120(3) 0.060(3) 0.024(2) -0.017(2)
C16 0.076(3) 0.081(3) 0.086(3) 0.011(3) 0.026(3) -0.008(2)
C17 0.110(5) 0.141(6) 0.187(7) 0.064(5) 0.087(5) 0.034(4)
C18 0.144(6) 0.125(5) 0.117(5) 0.055(4) 0.041(4) 0.015(4)

loop_
_atom_type_symbol
_atom_type_description
_atom_type_scat_dispersion_real
_atom_type_scat_dispersion_imag
_atom_type_scat_source
Zn Zn 0.2839 1.4301 'International Tables Vol C Tables 4.2.6.8 and 6.1.1.4'
O O 0.0106 0.0060 'International Tables Vol C Tables 4.2.6.8 and 6.1.1.4'
C C 0.0033 0.0016 'International Tables Vol C Tables 4.2.6.8 and 6.1.1.4'
N N 0.0061 0.0033 'International Tables Vol C Tables 4.2.6.8 and 6.1.1.4'
H H 0.0000 0.0000 'International Tables Vol C Tables 4.2.6.8 and 6.1.1.4'

loop_
_geom_angle_atom_site_label_1
_geom_angle_atom_site_label_2
_geom_angle_atom_site_label_3
_geom_angle
_geom_angle_site_symmetry_1
_geom_angle_site_symmetry_3
O4 Zn1 O7 110.24(10) 4_565 .
O4 Zn1 O2 113.66(9) 4_565 .
O7 Zn1 O2 96.89(10) . .
O4 Zn1 O5 112.63(8) 4_565 .
O7 Zn1 O5 123.68(10) . .
O2 Zn1 O5 97.67(8) . .
O1 Zn2 O1 180.00(8) . 3_565
O1 Zn2 O3 94.94(8) . 4_565
O1 Zn2 O3 85.06(8) 3_565 4_565
O1 Zn2 O3 85.06(8) . 2
O1 Zn2 O3 94.94(8) 3_565 2
O3 Zn2 O3 180.00(8) 4_565 2
O1 Zn2 O5 89.65(7) . 3_565
O1 Zn2 O5 90.35(7) 3_565 3_565
O3 Zn2 O5 89.40(8) 4_565 3_565
O3 Zn2 O5 90.60(8) 2 3_565
O1 Zn2 O5 90.35(7) . .
O1 Zn2 O5 89.65(7) 3_565 .
O3 Zn2 O5 90.60(8) 4_565 .
O3 Zn2 O5 89.40(8) 2 .
O5 Zn2 O5 180.00(9) 3_565 .
C1 O1 Zn2 136.73(18) . .
C1 O2 Zn1 119.75(16) . .
C8 O3 Zn2 140.21(18) . 2_545
C8 O4 Zn1 121.62(17) . 4_566
C9 O5 Zn1 102.93(16) . .
C9 O5 Zn2 128.92(16) . .
Zn1 O5 Zn2 100.84(8) . .
O1 C1 O2 125.4(2) . .
O1 C1 C2 118.2(2) . .
O2 C1 C2 116.4(2) . .
C3 C2 C7 119.4(2) . .
C3 C2 C1 120.6(2) . .
C7 C2 C1 119.9(2) . .
C2 C3 C4 120.4(3) . .
C5 C4 C3 120.2(3) . .
C4 C5 C6 119.6(2) . .
C4 C5 C8 121.0(2) . .
C6 C5 C8 119.4(2) . .
C7 C6 C5 120.1(3) . .
C6 C7 C2 120.2(3) . .
O3 C8 O4 125.8(2) . .
O3 C8 C5 118.0(2) . .
O4 C8 C5 116.2(2) . .
O6 C9 O5 120.7(2) . .
O6 C9 C10 121.8(3) . .
O5 C9 C10 117.5(2) . .
C11 C10 C12 119.9(2) . .
C11 C10 C9 120.7(2) . .
C12 C10 C9 119.4(2) . .
C10 C11 C12 120.2(3) . 3_575
C11 C12 C10 119.9(3) 3_575 .
C13 N1 C15 123.0(4) . .
C13 N1 C14 119.8(4) . .
C15 N1 C14 117.0(4) . .
O8 C13 N1 125.7(4) . .
C16 N2 C17 121.0(4) . .
C16 N2 C18 119.5(5) . .
C17 N2 C18 119.5(5) . .
O9 C16 N2 124.8(5) . .

loop_
_geom_bond_atom_site_label_1
_geom_bond_atom_site_label_2
_geom_bond_distance
_geom_bond_site_symmetry_2
Zn1 O4 1.9392(18) 4_565
Zn1 O7 1.940(2) .
Zn1 O2 1.9654(18) .
Zn1 O5 2.0080(18) .
Zn2 O1 2.0325(18) .
Zn2 O1 2.0325(18) 3_565
Zn2 O3 2.0698(18) 4_565
Zn2 O3 2.0698(18) 2
Zn2 O5 2.2013(18) 3_565
Zn2 O5 2.2013(19) .
O1 C1 1.244(3) .
O2 C1 1.263(3) .
O3 C8 1.243(3) .
O3 Zn2 2.0698(18) 2_545
O4 C8 1.267(3) .
O4 Zn1 1.9392(18) 4_566
O5 C9 1.302(3) .
O6 C9 1.230(3) .
C1 C2 1.504(3) .
C2 C3 1.382(4) .
C2 C7 1.388(4) .
C3 C4 1.386(4) .
C4 C5 1.379(4) .
C5 C6 1.390(4) .
C5 C8 1.504(3) .
C6 C7 1.383(4) .
C9 C10 1.495(4) .
C10 C11 1.382(4) .
C10 C12 1.391(4) .
C11 C12 1.389(4) 3_575
C12 C11 1.389(4) 3_575
N1 C13 1.311(5) .
N1 C15 1.437(5) .
N1 C14 1.445(6) .
O8 C13 1.209(5) .
N2 C16 1.344(6) .
N2 C17 1.392(6) .
N2 C18 1.430(6) .
O9 C16 1.187(5) .
